data_4025108
loop_
_publ_author_name
'Liyan Xing'
'Charline Wiegert'
'Anne Petitjean'

_publ_section_title
;
Stereochemical and Conformational Exchanges
inN,N'-Di(2-pyridyl)formamidines: An X-ray and1H NMR Study
;
_journal_name_full 'Journal of Organic Chemistry'
_journal_page_first 9513
_journal_page_last 9516
_journal_paper_doi 10.1021/jo9020453
_journal_volume 74
_journal_year 2009
_chemical_formula_sum 'C11 H10 N4'
_chemical_formula_weight 198.23
_chemical_name_systematic
;
 ?
;
_space_group_IT_number 13
_symmetry_cell_setting monoclinic
_symmetry_space_group_name_Hall '-P 2yac'
_symmetry_space_group_name_H-M 'P 1 2/n 1'
_atom_sites_solution_hydrogens geom
_atom_sites_solution_primary direct
_atom_sites_solution_secondary difmap
_audit_creation_method SHELXL-97
_cell_angle_alpha 90.00
_cell_angle_beta 98.561(3)
_cell_angle_gamma 90.00
_cell_formula_units_Z 4
_cell_length_a 10.9881(19)
_cell_length_b 4.3351(7)
_cell_length_c 20.561(4)
_cell_measurement_reflns_used 3649
_cell_measurement_temperature 180(2)
_cell_measurement_theta_max 28.29
_cell_measurement_theta_min 3.30
_cell_volume 968.5(3)
_computing_cell_refinement 'Bruker SMART'
_computing_data_collection 'Bruker SMART'
_computing_data_reduction 'Bruker SAINT'
_computing_molecular_graphics 'Bruker SHELXTL'
_computing_publication_material 'Bruker SHELXTL'
_computing_structure_refinement 'SHELXL-97 (Sheldrick, 1997)'
_computing_structure_solution 'SHELXS-97 (Sheldrick, 1990)'
_diffrn_ambient_temperature 180(2)
_diffrn_measured_fraction_theta_full 1.000
_diffrn_measured_fraction_theta_max 1.000
_diffrn_measurement_device_type 'CCD area detector'
_diffrn_measurement_method 'phi and omega scans'
_diffrn_radiation_monochromator graphite
_diffrn_radiation_source 'fine-focus sealed tube'
_diffrn_radiation_type MoK\a
_diffrn_radiation_wavelength 0.71073
_diffrn_reflns_av_R_equivalents 0.0399
_diffrn_reflns_av_sigmaI/netI 0.0331
_diffrn_reflns_limit_h_max 13
_diffrn_reflns_limit_h_min -11
_diffrn_reflns_limit_k_max 5
_diffrn_reflns_limit_k_min -5
_diffrn_reflns_limit_l_max 25
_diffrn_reflns_limit_l_min -25
_diffrn_reflns_number 5802
_diffrn_reflns_theta_full 25.99
_diffrn_reflns_theta_max 25.99
_diffrn_reflns_theta_min 1.99
_exptl_absorpt_coefficient_mu 0.087
_exptl_absorpt_correction_T_max 0.9870
_exptl_absorpt_correction_T_min 0.9701
_exptl_absorpt_correction_type multi-scan
_exptl_crystal_colour colorless
_exptl_crystal_density_diffrn 1.360
_exptl_crystal_density_method 'not measured'
_exptl_crystal_description block
_exptl_crystal_F_000 416
_exptl_crystal_size_max 0.35
_exptl_crystal_size_mid 0.25
_exptl_crystal_size_min 0.15
_refine_diff_density_max 0.143
_refine_diff_density_min -0.168
_refine_diff_density_rms 0.031
_refine_ls_extinction_method none
_refine_ls_goodness_of_fit_ref 0.973
_refine_ls_hydrogen_treatment mixed
_refine_ls_matrix_type full
_refine_ls_number_parameters 176
_refine_ls_number_reflns 1911
_refine_ls_number_restraints 0
_refine_ls_restrained_S_all 0.973
_refine_ls_R_factor_all 0.0436
_refine_ls_R_factor_gt 0.0331
_refine_ls_shift/su_max 0.000
_refine_ls_shift/su_mean 0.000
_refine_ls_structure_factor_coef Fsqd
_refine_ls_weighting_details 'calc w=1/[\s^2^(Fo^2^)+(0.0559P)^2^+0.0000P] where P=(Fo^2^+2Fc^2^)/3'
_refine_ls_weighting_scheme calc
_refine_ls_wR_factor_gt 0.0843
_refine_ls_wR_factor_ref 0.0893
_reflns_number_gt 1503
_reflns_number_total 1911
_reflns_threshold_expression >2sigma(I)
_cod_data_source_file jo9020453_si_002.cif
_cod_data_source_block ap04t
_cod_depositor_comments
;
The following automatic conversions were performed:
'_symmetry_cell_setting' value 'Monoclinic' changed to 'monoclinic'
according to '/home/saulius/struct/CIF-dictionaries/cif_core.dic'
dictionary named 'cif_core.dic' version 2.4.1 from
2010-06-29.

'_exptl_absorpt_correction_type' value 'Multi-scan' changed
to 'multi-scan' according to
'/home/saulius/struct/CIF-dictionaries/cif_core.dic' dictionary named
'cif_core.dic' version 2.4.1 from 2010-06-29.

Automatic conversion script
Id: cif_fix_enum 1527 2010-12-29 10:47:43Z saulius 
;
_cod_original_sg_symbol_H-M P2/n
_cod_database_code 4025108

loop_
_symmetry_equiv_pos_as_xyz
'x, y, z'
'-x+1/2, y, -z+1/2'
'-x, -y, -z'
'x-1/2, -y, z-1/2'

loop_
_atom_site_label
_atom_site_type_symbol
_atom_site_fract_x
_atom_site_fract_y
_atom_site_fract_z
_atom_site_U_iso_or_equiv
_atom_site_adp_type
_atom_site_occupancy
_atom_site_symmetry_multiplicity
_atom_site_calc_flag
_atom_site_refinement_flags
_atom_site_disorder_assembly
_atom_site_disorder_group
N1 N 0.21824(9) -0.0867(2) 0.39925(5) 0.0342(3) Uani 1 1 d . . .
N2 N 0.08838(9) 0.2169(2) 0.45294(5) 0.0315(3) Uani 1 1 d . . .
H2N H 0.0160(13) 0.287(3) 0.4526(6) 0.043(4) Uiso 1 1 d . . .
N3 N 0.16555(8) 0.5298(2) 0.54018(5) 0.0321(3) Uani 1 1 d . . .
N4 N 0.26050(9) 0.7000(2) 0.64219(5) 0.0386(3) Uani 1 1 d . . .
C1 C 0.23093(12) -0.2904(3) 0.35164(6) 0.0368(3) Uani 1 1 d . . .
H1 H 0.3146(13) -0.357(3) 0.3482(6) 0.044(3) Uiso 1 1 d . . .
C2 C 0.13487(12) -0.4103(3) 0.30884(6) 0.0394(3) Uani 1 1 d . . .
H2 H 0.1504(11) -0.559(3) 0.2748(6) 0.042(3) Uiso 1 1 d . . .
C3 C 0.01654(12) -0.3168(3) 0.31564(6) 0.0386(3) Uani 1 1 d . . .
H3 H -0.0545(13) -0.389(3) 0.2875(7) 0.048(4) Uiso 1 1 d . . .
C4 C 0.00016(11) -0.1087(3) 0.36371(6) 0.0346(3) Uani 1 1 d . . .
H4 H -0.0764(12) -0.036(3) 0.3689(6) 0.040(3) Uiso 1 1 d . . .
C5 C 0.10351(10) 0.0017(2) 0.40434(5) 0.0300(3) Uani 1 1 d . . .
C6 C 0.18197(11) 0.3301(2) 0.49616(6) 0.0305(3) Uani 1 1 d . . .
H6 H 0.2607(10) 0.243(2) 0.4911(5) 0.027(3) Uiso 1 1 d . . .
C7 C 0.27268(10) 0.6418(2) 0.57957(6) 0.0317(3) Uani 1 1 d . . .
C8 C 0.38148(11) 0.7037(3) 0.55424(6) 0.0357(3) Uani 1 1 d . . .
H8 H 0.3825(10) 0.676(3) 0.5082(6) 0.034(3) Uiso 1 1 d . . .
C9 C 0.48061(12) 0.8221(3) 0.59573(7) 0.0410(3) Uani 1 1 d . . .
H9 H 0.5544(12) 0.871(3) 0.5782(6) 0.044(4) Uiso 1 1 d . . .
C10 C 0.46936(12) 0.8790(3) 0.66039(7) 0.0426(3) Uani 1 1 d . . .
H10 H 0.5354(12) 0.957(3) 0.6906(6) 0.050(4) Uiso 1 1 d . . .
C11 C 0.35859(12) 0.8164(3) 0.68104(7) 0.0432(3) Uani 1 1 d . . .
H11 H 0.3469(12) 0.853(3) 0.7276(7) 0.044(3) Uiso 1 1 d . . .

loop_
_atom_site_aniso_label
_atom_site_aniso_U_11
_atom_site_aniso_U_22
_atom_site_aniso_U_33
_atom_site_aniso_U_23
_atom_site_aniso_U_13
_atom_site_aniso_U_12
N1 0.0280(5) 0.0359(5) 0.0395(6) 0.0034(4) 0.0076(4) 0.0014(4)
N2 0.0235(5) 0.0344(5) 0.0366(6) 0.0007(4) 0.0048(4) 0.0025(4)
N3 0.0250(5) 0.0368(5) 0.0344(5) 0.0018(4) 0.0043(4) 0.0008(4)
N4 0.0305(6) 0.0476(6) 0.0373(6) -0.0017(5) 0.0036(4) 0.0024(4)
C1 0.0341(7) 0.0369(6) 0.0415(7) 0.0019(5) 0.0121(6) 0.0021(5)
C2 0.0470(8) 0.0348(6) 0.0380(7) 0.0005(6) 0.0119(6) -0.0015(6)
C3 0.0374(7) 0.0377(7) 0.0396(7) 0.0025(6) 0.0020(6) -0.0055(5)
C4 0.0277(7) 0.0347(6) 0.0413(7) 0.0030(5) 0.0048(5) 0.0006(5)
C5 0.0286(6) 0.0287(5) 0.0334(6) 0.0065(5) 0.0065(5) 0.0003(5)
C6 0.0247(6) 0.0326(6) 0.0349(6) 0.0058(5) 0.0067(5) 0.0020(5)
C7 0.0255(6) 0.0324(6) 0.0366(6) 0.0033(5) 0.0028(5) 0.0045(5)
C8 0.0298(6) 0.0418(7) 0.0356(7) 0.0019(6) 0.0050(5) 0.0013(5)
C9 0.0273(7) 0.0470(7) 0.0490(8) 0.0023(6) 0.0062(6) -0.0011(5)
C10 0.0308(7) 0.0492(8) 0.0450(8) -0.0033(6) -0.0037(6) -0.0021(6)
C11 0.0369(7) 0.0538(8) 0.0376(7) -0.0043(6) 0.0010(6) 0.0029(6)

loop_
_atom_type_symbol
_atom_type_description
_atom_type_scat_dispersion_real
_atom_type_scat_dispersion_imag
_atom_type_scat_source
C C 0.0033 0.0016 'International Tables Vol C Tables 4.2.6.8 and 6.1.1.4'
H H 0.0000 0.0000 'International Tables Vol C Tables 4.2.6.8 and 6.1.1.4'
N N 0.0061 0.0033 'International Tables Vol C Tables 4.2.6.8 and 6.1.1.4'

loop_
_geom_angle_atom_site_label_1
_geom_angle_atom_site_label_2
_geom_angle_atom_site_label_3
_geom_angle
_geom_angle_site_symmetry_1
_geom_angle_site_symmetry_3
_geom_angle_publ_flag
C5 N1 C1 116.60(10) . . ?
C6 N2 C5 123.72(10) . . ?
C6 N2 H2N 119.8(9) . . ?
C5 N2 H2N 116.3(9) . . ?
C6 N3 C7 116.31(10) . . ?
C7 N4 C11 117.22(11) . . ?
N1 C1 C2 124.35(12) . . ?
N1 C1 H1 116.7(7) . . ?
C2 C1 H1 119.0(7) . . ?
C1 C2 C3 117.85(12) . . ?
C1 C2 H2 120.4(7) . . ?
C3 C2 H2 121.8(7) . . ?
C4 C3 C2 119.38(12) . . ?
C4 C3 H3 118.0(8) . . ?
C2 C3 H3 122.6(8) . . ?
C3 C4 C5 118.47(11) . . ?
C3 C4 H4 122.1(8) . . ?
C5 C4 H4 119.4(8) . . ?
N1 C5 C4 123.35(11) . . ?
N1 C5 N2 117.53(10) . . ?
C4 C5 N2 119.11(10) . . ?
N3 C6 N2 122.45(11) . . ?
N3 C6 H6 124.3(6) . . ?
N2 C6 H6 113.2(6) . . ?
N4 C7 C8 122.37(11) . . ?
N4 C7 N3 114.99(10) . . ?
C8 C7 N3 122.56(11) . . ?
C9 C8 C7 118.77(12) . . ?
C9 C8 H8 122.3(7) . . ?
C7 C8 H8 118.8(7) . . ?
C10 C9 C8 119.23(12) . . ?
C10 C9 H9 121.7(8) . . ?
C8 C9 H9 119.0(8) . . ?
C11 C10 C9 118.31(12) . . ?
C11 C10 H10 119.8(8) . . ?
C9 C10 H10 121.9(8) . . ?
N4 C11 C10 124.09(12) . . ?
N4 C11 H11 115.2(8) . . ?
C10 C11 H11 120.8(8) . . ?

loop_
_geom_bond_atom_site_label_1
_geom_bond_atom_site_label_2
_geom_bond_distance
_geom_bond_site_symmetry_2
_geom_bond_publ_flag
N1 C5 1.3365(14) . ?
N1 C1 1.3408(16) . ?
N2 C6 1.3476(15) . ?
N2 C5 1.3950(15) . ?
N2 H2N 0.850(14) . ?
N3 C6 1.2847(15) . ?
N3 C7 1.4119(14) . ?
N4 C7 1.3383(15) . ?
N4 C11 1.3409(16) . ?
C1 C2 1.3720(18) . ?
C1 H1 0.976(14) . ?
C2 C3 1.3888(18) . ?
C2 H2 0.984(13) . ?
C3 C4 1.3697(17) . ?
C3 H3 0.952(14) . ?
C4 C5 1.3907(16) . ?
C4 H4 0.919(13) . ?
C6 H6 0.964(11) . ?
C7 C8 1.3992(16) . ?
C8 C9 1.3787(17) . ?
C8 H8 0.956(12) . ?
C9 C10 1.3757(18) . ?
C9 H9 0.959(13) . ?
C10 C11 1.3744(18) . ?
C10 H10 0.945(14) . ?
C11 H11 0.998(13) . ?

loop_
_geom_hbond_atom_site_label_D
_geom_hbond_atom_site_label_H
_geom_hbond_atom_site_label_A
_geom_hbond_distance_DH
_geom_hbond_distance_HA
_geom_hbond_distance_DA
_geom_hbond_angle_DHA
_geom_hbond_site_symmetry_A
N2 H2N N3 0.850(14) 2.173(15) 3.0212(14) 175.6(12) 3_566
C4 H4 N4 0.919(13) 2.475(14) 3.3545(16) 160.2(10) 3_566

loop_
_geom_torsion_atom_site_label_1
_geom_torsion_atom_site_label_2
_geom_torsion_atom_site_label_3
_geom_torsion_atom_site_label_4
_geom_torsion
_geom_torsion_site_symmetry_1
_geom_torsion_site_symmetry_2
_geom_torsion_site_symmetry_3
_geom_torsion_site_symmetry_4
_geom_torsion_publ_flag
C5 N1 C1 C2 0.01(17) . . . . ?
N1 C1 C2 C3 -0.60(18) . . . . ?
C1 C2 C3 C4 0.64(17) . . . . ?
C2 C3 C4 C5 -0.12(17) . . . . ?
C1 N1 C5 C4 0.57(16) . . . . ?
C1 N1 C5 N2 -179.08(10) . . . . ?
C3 C4 C5 N1 -0.51(17) . . . . ?
C3 C4 C5 N2 179.13(10) . . . . ?
C6 N2 C5 N1 -2.64(16) . . . . ?
C6 N2 C5 C4 177.70(10) . . . . ?
C7 N3 C6 N2 -176.32(10) . . . . ?
C5 N2 C6 N3 179.54(10) . . . . ?
C11 N4 C7 C8 -1.27(17) . . . . ?
C11 N4 C7 N3 -177.86(10) . . . . ?
C6 N3 C7 N4 -144.63(10) . . . . ?
C6 N3 C7 C8 38.79(15) . . . . ?
N4 C7 C8 C9 1.60(18) . . . . ?
N3 C7 C8 C9 177.93(11) . . . . ?
C7 C8 C9 C10 -0.74(19) . . . . ?
C8 C9 C10 C11 -0.3(2) . . . . ?
C7 N4 C11 C10 0.11(19) . . . . ?
C9 C10 C11 N4 0.7(2) . . . . ?

loop_
_cod_related_entry_id
_cod_related_entry_database
_cod_related_entry_code
1 ChemSpider 3564110
